data_4301494
loop_
_publ_author_name
'Fuyan Han'
'Jie Zhang'
'Yanan Han'
'Zhengxing Zhang'
'Zhenxia Chen'
'Linhong Weng'
'Xigeng Zhou'

_publ_section_title
;
Synthesis of Mixed Cp/TpMe2 Lanthanide Complexes from Lanthanocene
Precursors and their Structures and Reactivities
;
_journal_name_full 'Inorganic Chemistry'
_journal_page_first 1774
_journal_page_last 1781
_journal_paper_doi 10.1021/ic802094q
_journal_volume 48
_journal_year 2009
_chemical_formula_sum 'C24 H35 B Cl Dy N6 O'
_chemical_formula_weight 632.34
_chemical_name_systematic
; 
 ? 
;
_space_group_IT_number 2
_symmetry_cell_setting triclinic
_symmetry_space_group_name_Hall '-P 1'
_symmetry_space_group_name_H-M 'P -1'
_atom_sites_solution_hydrogens geom
_atom_sites_solution_primary direct
_atom_sites_solution_secondary difmap
_audit_creation_method SHELXL-97
_cell_angle_alpha 71.333(4)
_cell_angle_beta 89.122(4)
_cell_angle_gamma 68.664(4)
_cell_formula_units_Z 2
_cell_length_a 9.985(3)
_cell_length_b 10.867(4)
_cell_length_c 14.173(5)
_cell_measurement_reflns_used 4537
_cell_measurement_temperature 293(2)
_cell_measurement_theta_max 26.616
_cell_measurement_theta_min 2.205
_cell_volume 1348.2(8)
_computing_cell_refinement 'Bruker SMART'
_computing_data_collection 'Bruker SMART'
_computing_data_reduction 'Bruker SHELXTL'
_computing_molecular_graphics 'Bruker SHELXTL'
_computing_publication_material 'Bruker SHELXTL'
_computing_structure_refinement 'SHELXL-97 (Sheldrick, 1997)'
_computing_structure_solution 'SHELXS-97 (Sheldrick, 1990)'
_diffrn_ambient_temperature 293(2)
_diffrn_measured_fraction_theta_full 0.969
_diffrn_measured_fraction_theta_max 0.969
_diffrn_measurement_device_type 'CCD area detector'
_diffrn_measurement_method 'phi and omega scans'
_diffrn_radiation_monochromator graphite
_diffrn_radiation_source 'fine-focus sealed tube'
_diffrn_radiation_type MoK\a
_diffrn_radiation_wavelength 0.71073
_diffrn_reflns_av_R_equivalents 0.0293
_diffrn_reflns_av_sigmaI/netI 0.0393
_diffrn_reflns_limit_h_max 11
_diffrn_reflns_limit_h_min -12
_diffrn_reflns_limit_k_max 11
_diffrn_reflns_limit_k_min -13
_diffrn_reflns_limit_l_max 9
_diffrn_reflns_limit_l_min -17
_diffrn_reflns_number 6101
_diffrn_reflns_theta_full 26.01
_diffrn_reflns_theta_max 26.01
_diffrn_reflns_theta_min 2.14
_exptl_absorpt_coefficient_mu 2.898
_exptl_absorpt_correction_T_max 0.8013
_exptl_absorpt_correction_T_min 0.6704
_exptl_absorpt_correction_type multi-scan
_exptl_absorpt_process_details sadabs
_exptl_crystal_colour pale-yellow
_exptl_crystal_density_diffrn 1.558
_exptl_crystal_density_method 'not measured'
_exptl_crystal_description prism
_exptl_crystal_F_000 634
_exptl_crystal_size_max 0.15
_exptl_crystal_size_mid 0.12
_exptl_crystal_size_min 0.08
_refine_diff_density_max 1.079
_refine_diff_density_min -1.106
_refine_diff_density_rms 0.149
_refine_ls_extinction_method none
_refine_ls_goodness_of_fit_ref 1.075
_refine_ls_hydrogen_treatment mixed
_refine_ls_matrix_type full
_refine_ls_number_parameters 304
_refine_ls_number_reflns 5162
_refine_ls_number_restraints 1
_refine_ls_restrained_S_all 1.075
_refine_ls_R_factor_all 0.0394
_refine_ls_R_factor_gt 0.0344
_refine_ls_shift/su_max 0.001
_refine_ls_shift/su_mean 0.000
_refine_ls_structure_factor_coef Fsqd
_refine_ls_weighting_details 'calc w=1/[\s^2^(Fo^2^)+(0.0601P)^2^+0.0000P] where P=(Fo^2^+2Fc^2^)/3'
_refine_ls_weighting_scheme calc
_refine_ls_wR_factor_gt 0.0871
_refine_ls_wR_factor_ref 0.0971
_reflns_number_gt 4596
_reflns_number_total 5162
_reflns_threshold_expression >2sigma(I)
_cod_data_source_file ic802094q_si_001_05.cif
_cod_data_source_block f80508b
_cod_depositor_comments
;
The following automatic conversions were performed:
'_symmetry_cell_setting' value 'Triclinic' changed to 'triclinic'
according to '/home/saulius/struct/CIF-dictionaries/cif_core.dic'
dictionary named 'cif_core.dic' version 2.4.1 from 2010-06-29.

Automatic conversion script
Id: cif_fix_enum 1527 2010-12-29 10:47:43Z saulius 
;
_cod_original_cell_volume 1348.1(8)
_cod_database_code 4301494

loop_
_symmetry_equiv_pos_as_xyz
'x, y, z'
'-x, -y, -z'

loop_
_atom_site_label
_atom_site_type_symbol
_atom_site_fract_x
_atom_site_fract_y
_atom_site_fract_z
_atom_site_U_iso_or_equiv
_atom_site_adp_type
_atom_site_occupancy
_atom_site_symmetry_multiplicity
_atom_site_calc_flag
_atom_site_refinement_flags
_atom_site_disorder_assembly
_atom_site_disorder_group
Dy1 Dy 0.76783(2) 0.55940(2) 0.708838(15) 0.03256(10) Uani 1 1 d . . .
Cl1 Cl 1.03559(15) 0.53202(16) 0.68433(12) 0.0542(3) Uani 1 1 d . . .
N1 N 0.5055(5) 0.6853(4) 0.7274(3) 0.0379(9) Uani 1 1 d . . .
N2 N 0.4768(5) 0.7456(4) 0.8020(3) 0.0371(9) Uani 1 1 d . . .
N3 N 0.7480(5) 0.7919(4) 0.7214(3) 0.0366(9) Uani 1 1 d . . .
N4 N 0.6843(4) 0.8252(4) 0.8020(3) 0.0333(8) Uani 1 1 d . . .
N5 N 0.8104(5) 0.5143(4) 0.8890(3) 0.0409(10) Uani 1 1 d . . .
N6 N 0.7027(5) 0.5944(4) 0.9304(3) 0.0390(9) Uani 1 1 d . . .
O1 O 0.6933(4) 0.7010(4) 0.5352(3) 0.0447(9) Uani 1 1 d . . .
B1 B 0.5973(7) 0.7453(6) 0.8666(4) 0.0359(12) Uani 1 1 d D . .
H1 H 0.533(5) 0.818(4) 0.903(3) 0.043 Uiso 1 1 d D . .
C1 C 0.3334(6) 0.8093(6) 0.8004(4) 0.0489(13) Uani 1 1 d . . .
C2 C 0.2652(6) 0.7920(6) 0.7244(4) 0.0539(14) Uani 1 1 d . . .
H2A H 0.1661 0.8258 0.7059 0.065 Uiso 1 1 calc R . .
C3 C 0.3733(6) 0.7147(6) 0.6815(4) 0.0445(12) Uani 1 1 d . . .
C4 C 0.2645(7) 0.8855(8) 0.8723(6) 0.075(2) Uani 1 1 d . . .
H4A H 0.3388 0.8806 0.9172 0.113 Uiso 1 1 calc R . .
H4B H 0.2032 0.8422 0.9102 0.113 Uiso 1 1 calc R . .
H4C H 0.2078 0.9820 0.8350 0.113 Uiso 1 1 calc R . .
C5 C 0.3555(7) 0.6622(8) 0.6008(5) 0.0651(18) Uani 1 1 d . . .
H5A H 0.4489 0.6099 0.5861 0.098 Uiso 1 1 calc R . .
H5B H 0.3040 0.7400 0.5419 0.098 Uiso 1 1 calc R . .
H5C H 0.3019 0.6024 0.6218 0.098 Uiso 1 1 calc R . .
C6 C 0.7041(6) 0.9390(5) 0.8088(4) 0.0449(12) Uani 1 1 d . . .
C7 C 0.7789(7) 0.9815(6) 0.7288(5) 0.0549(15) Uani 1 1 d . . .
H7A H 0.8062 1.0584 0.7128 0.066 Uiso 1 1 calc R . .
C8 C 0.8044(6) 0.8885(5) 0.6784(4) 0.0409(11) Uani 1 1 d . . .
C9 C 0.6418(8) 1.0069(6) 0.8838(4) 0.0616(17) Uani 1 1 d . . .
H9A H 0.5920 0.9545 0.9272 0.092 Uiso 1 1 calc R . .
H9B H 0.5750 1.1011 0.8498 0.092 Uiso 1 1 calc R . .
H9C H 0.7182 1.0090 0.9228 0.092 Uiso 1 1 calc R . .
C10 C 0.8841(7) 0.8890(7) 0.5885(4) 0.0561(15) Uani 1 1 d . . .
H10A H 0.8870 0.8118 0.5684 0.084 Uiso 1 1 calc R . .
H10B H 0.9810 0.8799 0.6046 0.084 Uiso 1 1 calc R . .
H10C H 0.8355 0.9756 0.5347 0.084 Uiso 1 1 calc R . .
C11 C 0.7251(7) 0.5365(6) 1.0292(4) 0.0566(15) Uani 1 1 d . . .
C12 C 0.8487(7) 0.4189(6) 1.0547(4) 0.0607(17) Uani 1 1 d . . .
H12A H 0.8903 0.3577 1.1189 0.073 Uiso 1 1 calc R . .
C13 C 0.8997(7) 0.4098(6) 0.9637(4) 0.0483(13) Uani 1 1 d . . .
C14 C 0.6295(10) 0.5939(9) 1.1004(5) 0.095(3) Uani 1 1 d . . .
H14A H 0.5494 0.6774 1.0630 0.143 Uiso 1 1 calc R . .
H14B H 0.6841 0.6158 1.1433 0.143 Uiso 1 1 calc R . .
H14C H 0.5940 0.5250 1.1403 0.143 Uiso 1 1 calc R . .
C15 C 1.0353(7) 0.2993(6) 0.9509(5) 0.0637(17) Uani 1 1 d . . .
H15A H 1.0430 0.3150 0.8808 0.095 Uiso 1 1 calc R . .
H15B H 1.0318 0.2083 0.9826 0.095 Uiso 1 1 calc R . .
H15C H 1.1178 0.3041 0.9811 0.095 Uiso 1 1 calc R . .
C16 C 0.6489(7) 0.3683(6) 0.7274(5) 0.0525(14) Uani 1 1 d . . .
H16A H 0.5545 0.3937 0.7439 0.063 Uiso 1 1 calc R . .
C17 C 0.6904(7) 0.3940(6) 0.6299(5) 0.0537(15) Uani 1 1 d . . .
H17A H 0.6288 0.4388 0.5702 0.064 Uiso 1 1 calc R . .
C18 C 0.8422(7) 0.3394(6) 0.6396(5) 0.0582(16) Uani 1 1 d . . .
H18A H 0.8989 0.3416 0.5869 0.070 Uiso 1 1 calc R . .
C19 C 0.8930(8) 0.2826(6) 0.7389(5) 0.0589(16) Uani 1 1 d . . .
H19A H 0.9897 0.2406 0.7656 0.071 Uiso 1 1 calc R . .
C20 C 0.7726(8) 0.2990(6) 0.7939(5) 0.0609(17) Uani 1 1 d . . .
H20A H 0.7763 0.2681 0.8634 0.073 Uiso 1 1 calc R . .
C21 C 0.5853(6) 0.8431(6) 0.4910(4) 0.0527(14) Uani 1 1 d . . .
H21A H 0.4885 0.8431 0.4979 0.063 Uiso 1 1 calc R . .
H21B H 0.5985 0.9042 0.5240 0.063 Uiso 1 1 calc R . .
C22 C 0.6057(12) 0.8902(9) 0.3874(6) 0.129(3) Uani 1 1 d . . .
H22A H 0.5163 0.9184 0.3458 0.154 Uiso 1 1 calc R . .
H22B H 0.6338 0.9704 0.3727 0.154 Uiso 1 1 calc R . .
C23 C 0.7138(12) 0.7803(9) 0.3674(6) 0.129(3) Uani 1 1 d . . .
H23A H 0.6762 0.7600 0.3139 0.154 Uiso 1 1 calc R . .
H23B H 0.7940 0.8082 0.3449 0.154 Uiso 1 1 calc R . .
C24 C 0.7633(9) 0.6600(7) 0.4520(5) 0.075(2) Uani 1 1 d . . .
H24A H 0.8677 0.6253 0.4658 0.090 Uiso 1 1 calc R . .
H24B H 0.7372 0.5868 0.4423 0.090 Uiso 1 1 calc R . .

loop_
_atom_site_aniso_label
_atom_site_aniso_U_11
_atom_site_aniso_U_22
_atom_site_aniso_U_33
_atom_site_aniso_U_23
_atom_site_aniso_U_13
_atom_site_aniso_U_12
Dy1 0.04027(15) 0.03319(14) 0.03220(14) -0.01640(10) 0.00694(10) -0.01829(10)
Cl1 0.0435(7) 0.0586(8) 0.0669(9) -0.0281(7) 0.0138(7) -0.0208(6)
N1 0.045(2) 0.048(2) 0.037(2) -0.0257(19) 0.0089(19) -0.026(2)
N2 0.043(2) 0.040(2) 0.037(2) -0.0208(19) 0.0091(18) -0.0190(19)
N3 0.041(2) 0.040(2) 0.040(2) -0.0187(19) 0.0081(19) -0.0229(19)
N4 0.042(2) 0.034(2) 0.032(2) -0.0147(17) 0.0026(17) -0.0194(17)
N5 0.055(3) 0.037(2) 0.032(2) -0.0131(19) 0.004(2) -0.018(2)
N6 0.051(3) 0.040(2) 0.031(2) -0.0127(18) 0.0056(19) -0.023(2)
O1 0.050(2) 0.0394(19) 0.0347(18) -0.0126(16) 0.0060(16) -0.0059(16)
B1 0.047(3) 0.036(3) 0.028(3) -0.013(2) 0.005(2) -0.018(2)
C1 0.044(3) 0.060(3) 0.051(3) -0.028(3) 0.015(3) -0.021(3)
C2 0.038(3) 0.073(4) 0.052(3) -0.021(3) 0.002(3) -0.022(3)
C3 0.044(3) 0.059(3) 0.039(3) -0.019(3) 0.006(2) -0.028(3)
C4 0.054(4) 0.098(5) 0.082(5) -0.054(5) 0.022(4) -0.018(4)
C5 0.062(4) 0.096(5) 0.062(4) -0.045(4) 0.005(3) -0.041(4)
C6 0.058(3) 0.034(3) 0.048(3) -0.016(2) 0.001(3) -0.020(2)
C7 0.075(4) 0.042(3) 0.064(4) -0.021(3) 0.011(3) -0.037(3)
C8 0.044(3) 0.042(3) 0.041(3) -0.010(2) 0.000(2) -0.023(2)
C9 0.101(5) 0.039(3) 0.050(3) -0.020(3) -0.003(3) -0.028(3)
C10 0.066(4) 0.063(4) 0.051(3) -0.015(3) 0.018(3) -0.042(3)
C11 0.077(4) 0.058(4) 0.038(3) -0.013(3) 0.019(3) -0.032(3)
C12 0.077(4) 0.048(3) 0.040(3) -0.002(3) 0.001(3) -0.014(3)
C13 0.059(4) 0.041(3) 0.045(3) -0.011(2) -0.001(3) -0.021(3)
C14 0.113(7) 0.097(6) 0.052(4) -0.019(4) 0.038(4) -0.020(5)
C15 0.065(4) 0.052(4) 0.062(4) -0.017(3) -0.008(3) -0.010(3)
C16 0.064(4) 0.051(3) 0.064(4) -0.030(3) 0.017(3) -0.037(3)
C17 0.068(4) 0.056(3) 0.059(4) -0.037(3) 0.012(3) -0.033(3)
C18 0.071(4) 0.052(3) 0.073(4) -0.040(3) 0.026(3) -0.031(3)
C19 0.074(4) 0.035(3) 0.071(4) -0.023(3) 0.002(3) -0.019(3)
C20 0.097(5) 0.046(3) 0.061(4) -0.026(3) 0.014(4) -0.044(3)
C21 0.048(3) 0.048(3) 0.050(3) -0.013(3) 0.003(3) -0.008(3)
C22 0.156(7) 0.091(5) 0.056(3) -0.001(3) 0.034(4) 0.025(4)
C23 0.156(7) 0.091(5) 0.056(3) -0.001(3) 0.034(4) 0.025(4)
C24 0.101(6) 0.066(4) 0.051(4) -0.029(3) 0.035(4) -0.014(4)

loop_
_atom_type_symbol
_atom_type_description
_atom_type_scat_dispersion_real
_atom_type_scat_dispersion_imag
_atom_type_scat_source
C C 0.0033 0.0016 'International Tables Vol C Tables 4.2.6.8 and 6.1.1.4'
H H 0.0000 0.0000 'International Tables Vol C Tables 4.2.6.8 and 6.1.1.4'
B B 0.0013 0.0007 'International Tables Vol C Tables 4.2.6.8 and 6.1.1.4'
N N 0.0061 0.0033 'International Tables Vol C Tables 4.2.6.8 and 6.1.1.4'
O O 0.0106 0.0060 'International Tables Vol C Tables 4.2.6.8 and 6.1.1.4'
Dy Dy -0.1892 4.4098 'International Tables Vol C Tables 4.2.6.8 and 6.1.1.4'
Cl Cl 0.1484 0.1585 'International Tables Vol C Tables 4.2.6.8 and 6.1.1.4'

loop_
_geom_angle_atom_site_label_1
_geom_angle_atom_site_label_2
_geom_angle_atom_site_label_3
_geom_angle
_geom_angle_site_symmetry_1
_geom_angle_site_symmetry_3
_geom_angle_publ_flag
O1 Dy1 N5 155.93(14) . . ?
O1 Dy1 N3 81.44(13) . . ?
N5 Dy1 N3 75.12(14) . . ?
O1 Dy1 N1 83.22(12) . . ?
N5 Dy1 N1 85.00(14) . . ?
N3 Dy1 N1 73.65(13) . . ?
O1 Dy1 Cl1 90.44(10) . . ?
N5 Dy1 Cl1 91.90(11) . . ?
N3 Dy1 Cl1 82.62(10) . . ?
N1 Dy1 Cl1 156.09(10) . . ?
O1 Dy1 C20 125.67(17) . . ?
N5 Dy1 C20 76.41(17) . . ?
N3 Dy1 C20 150.41(17) . . ?
N1 Dy1 C20 96.07(18) . . ?
Cl1 Dy1 C20 106.26(16) . . ?
O1 Dy1 C16 101.19(17) . . ?
N5 Dy1 C16 96.18(16) . . ?
N3 Dy1 C16 148.96(17) . . ?
N1 Dy1 C16 75.96(17) . . ?
Cl1 Dy1 C16 127.95(14) . . ?
C20 Dy1 C16 29.6(2) . . ?
O1 Dy1 C19 113.35(16) . . ?
N5 Dy1 C19 90.60(17) . . ?
N3 Dy1 C19 156.37(19) . . ?
N1 Dy1 C19 124.57(18) . . ?
Cl1 Dy1 C19 79.08(16) . . ?
C20 Dy1 C19 30.4(2) . . ?
C16 Dy1 C19 49.6(2) . . ?
O1 Dy1 C17 76.52(17) . . ?
N5 Dy1 C17 124.46(17) . . ?
N3 Dy1 C17 153.96(18) . . ?
N1 Dy1 C17 90.00(16) . . ?
Cl1 Dy1 C17 110.98(14) . . ?
C20 Dy1 C17 49.2(2) . . ?
C16 Dy1 C17 30.14(18) . . ?
C19 Dy1 C17 49.1(2) . . ?
O1 Dy1 C18 84.48(17) . . ?
N5 Dy1 C18 119.57(18) . . ?
N3 Dy1 C18 159.27(17) . . ?
N1 Dy1 C18 119.70(17) . . ?
Cl1 Dy1 C18 82.35(14) . . ?
C20 Dy1 C18 49.0(2) . . ?
C16 Dy1 C18 49.35(19) . . ?
C19 Dy1 C18 29.13(19) . . ?
C17 Dy1 C18 29.87(19) . . ?
C3 N1 N2 105.2(4) . . ?
C3 N1 Dy1 137.1(3) . . ?
N2 N1 Dy1 117.7(3) . . ?
C1 N2 N1 109.9(4) . . ?
C1 N2 B1 128.0(4) . . ?
N1 N2 B1 121.9(4) . . ?
C8 N3 N4 106.1(4) . . ?
C8 N3 Dy1 136.1(3) . . ?
N4 N3 Dy1 116.8(3) . . ?
C6 N4 N3 109.9(4) . . ?
C6 N4 B1 127.7(4) . . ?
N3 N4 B1 122.2(4) . . ?
C13 N5 N6 107.0(4) . . ?
C13 N5 Dy1 134.3(4) . . ?
N6 N5 Dy1 116.9(3) . . ?
C11 N6 N5 109.3(5) . . ?
C11 N6 B1 127.8(5) . . ?
N5 N6 B1 121.3(4) . . ?
C21 O1 C24 106.7(4) . . ?
C21 O1 Dy1 129.3(3) . . ?
C24 O1 Dy1 123.8(3) . . ?
N2 B1 N4 110.9(4) . . ?
N2 B1 N6 113.0(4) . . ?
N4 B1 N6 109.4(4) . . ?
N2 B1 H1 100(3) . . ?
N4 B1 H1 103(3) . . ?
N6 B1 H1 120(3) . . ?
N2 C1 C2 108.3(5) . . ?
N2 C1 C4 123.7(5) . . ?
C2 C1 C4 128.0(5) . . ?
C3 C2 C1 106.2(5) . . ?
C3 C2 H2A 126.9 . . ?
C1 C2 H2A 126.9 . . ?
N1 C3 C2 110.5(5) . . ?
N1 C3 C5 122.5(5) . . ?
C2 C3 C5 126.9(5) . . ?
C1 C4 H4A 109.5 . . ?
C1 C4 H4B 109.5 . . ?
H4A C4 H4B 109.5 . . ?
C1 C4 H4C 109.5 . . ?
H4A C4 H4C 109.5 . . ?
H4B C4 H4C 109.5 . . ?
C3 C5 H5A 109.5 . . ?
C3 C5 H5B 109.5 . . ?
H5A C5 H5B 109.5 . . ?
C3 C5 H5C 109.5 . . ?
H5A C5 H5C 109.5 . . ?
H5B C5 H5C 109.5 . . ?
N4 C6 C7 106.7(5) . . ?
N4 C6 C9 123.5(5) . . ?
C7 C6 C9 129.6(5) . . ?
C8 C7 C6 106.8(5) . . ?
C8 C7 H7A 126.6 . . ?
C6 C7 H7A 126.6 . . ?
N3 C8 C7 110.5(5) . . ?
N3 C8 C10 123.0(5) . . ?
C7 C8 C10 126.5(5) . . ?
C6 C9 H9A 109.5 . . ?
C6 C9 H9B 109.5 . . ?
H9A C9 H9B 109.5 . . ?
C6 C9 H9C 109.5 . . ?
H9A C9 H9C 109.5 . . ?
H9B C9 H9C 109.5 . . ?
C8 C10 H10A 109.5 . . ?
C8 C10 H10B 109.5 . . ?
H10A C10 H10B 109.5 . . ?
C8 C10 H10C 109.5 . . ?
H10A C10 H10C 109.5 . . ?
H10B C10 H10C 109.5 . . ?
N6 C11 C12 108.8(5) . . ?
N6 C11 C14 124.8(6) . . ?
C12 C11 C14 126.3(6) . . ?
C11 C12 C13 105.3(5) . . ?
C11 C12 H12A 127.4 . . ?
C13 C12 H12A 127.4 . . ?
N5 C13 C12 109.6(5) . . ?
N5 C13 C15 124.2(5) . . ?
C12 C13 C15 126.3(5) . . ?
C11 C14 H14A 109.5 . . ?
C11 C14 H14B 109.5 . . ?
H14A C14 H14B 109.5 . . ?
C11 C14 H14C 109.5 . . ?
H14A C14 H14C 109.5 . . ?
H14B C14 H14C 109.5 . . ?
C13 C15 H15A 109.5 . . ?
C13 C15 H15B 109.5 . . ?
H15A C15 H15B 109.5 . . ?
C13 C15 H15C 109.5 . . ?
H15A C15 H15C 109.5 . . ?
H15B C15 H15C 109.5 . . ?
C20 C16 C17 107.9(6) . . ?
C20 C16 Dy1 74.9(3) . . ?
C17 C16 Dy1 76.2(3) . . ?
C20 C16 H16A 126.1 . . ?
C17 C16 H16A 126.1 . . ?
Dy1 C16 H16A 115.1 . . ?
C18 C17 C16 107.1(6) . . ?
C18 C17 Dy1 75.1(3) . . ?
C16 C17 Dy1 73.6(3) . . ?
C18 C17 H17A 126.5 . . ?
C16 C17 H17A 126.5 . . ?
Dy1 C17 H17A 116.9 . . ?
C19 C18 C17 108.9(6) . . ?
C19 C18 Dy1 74.2(3) . . ?
C17 C18 Dy1 75.0(3) . . ?
C19 C18 H18A 125.6 . . ?
C17 C18 H18A 125.6 . . ?
Dy1 C18 H18A 117.2 . . ?
C18 C19 C20 107.8(6) . . ?
C18 C19 Dy1 76.7(3) . . ?
C20 C19 Dy1 74.3(3) . . ?
C18 C19 H19A 126.1 . . ?
C20 C19 H19A 126.1 . . ?
Dy1 C19 H19A 115.2 . . ?
C16 C20 C19 108.4(6) . . ?
C16 C20 Dy1 75.5(3) . . ?
C19 C20 Dy1 75.3(3) . . ?
C16 C20 H20A 125.8 . . ?
C19 C20 H20A 125.8 . . ?
Dy1 C20 H20A 115.5 . . ?
C22 C21 O1 106.7(5) . . ?
C22 C21 H21A 110.4 . . ?
O1 C21 H21A 110.4 . . ?
C22 C21 H21B 110.4 . . ?
O1 C21 H21B 110.4 . . ?
H21A C21 H21B 108.6 . . ?
C23 C22 C21 108.3(7) . . ?
C23 C22 H22A 110.0 . . ?
C21 C22 H22A 110.0 . . ?
C23 C22 H22B 110.0 . . ?
C21 C22 H22B 110.0 . . ?
H22A C22 H22B 108.4 . . ?
C24 C23 C22 111.3(7) . . ?
C24 C23 H23A 109.4 . . ?
C22 C23 H23A 109.4 . . ?
C24 C23 H23B 109.4 . . ?
C22 C23 H23B 109.4 . . ?
H23A C23 H23B 108.0 . . ?
C23 C24 O1 106.3(6) . . ?
C23 C24 H24A 110.5 . . ?
O1 C24 H24A 110.5 . . ?
C23 C24 H24B 110.5 . . ?
O1 C24 H24B 110.5 . . ?
H24A C24 H24B 108.7 . . ?

loop_
_geom_bond_atom_site_label_1
_geom_bond_atom_site_label_2
_geom_bond_distance
_geom_bond_site_symmetry_2
_geom_bond_publ_flag
Dy1 O1 2.404(3) . ?
Dy1 N5 2.454(4) . ?
Dy1 N3 2.526(4) . ?
Dy1 N1 2.530(4) . ?
Dy1 Cl1 2.6107(17) . ?
Dy1 C20 2.680(6) . ?
Dy1 C16 2.688(5) . ?
Dy1 C19 2.693(6) . ?
Dy1 C17 2.721(5) . ?
Dy1 C18 2.723(5) . ?
N1 C3 1.362(7) . ?
N1 N2 1.389(5) . ?
N2 C1 1.341(7) . ?
N2 B1 1.522(7) . ?
N3 C8 1.342(6) . ?
N3 N4 1.384(5) . ?
N4 C6 1.353(6) . ?
N4 B1 1.537(7) . ?
N5 C13 1.314(7) . ?
N5 N6 1.373(6) . ?
N6 C11 1.323(7) . ?
N6 B1 1.562(7) . ?
O1 C21 1.459(6) . ?
O1 C24 1.469(6) . ?
B1 H1 1.086(19) . ?
C1 C2 1.381(8) . ?
C1 C4 1.516(8) . ?
C2 C3 1.374(8) . ?
C2 H2A 0.9300 . ?
C3 C5 1.470(7) . ?
C4 H4A 0.9600 . ?
C4 H4B 0.9600 . ?
C4 H4C 0.9600 . ?
C5 H5A 0.9600 . ?
C5 H5B 0.9600 . ?
C5 H5C 0.9600 . ?
C6 C7 1.396(8) . ?
C6 C9 1.486(8) . ?
C7 C8 1.366(7) . ?
C7 H7A 0.9300 . ?
C8 C10 1.491(8) . ?
C9 H9A 0.9600 . ?
C9 H9B 0.9600 . ?
C9 H9C 0.9600 . ?
C10 H10A 0.9600 . ?
C10 H10B 0.9600 . ?
C10 H10C 0.9600 . ?
C11 C12 1.363(9) . ?
C11 C14 1.502(9) . ?
C12 C13 1.399(8) . ?
C12 H12A 0.9300 . ?
C13 C15 1.502(8) . ?
C14 H14A 0.9600 . ?
C14 H14B 0.9600 . ?
C14 H14C 0.9600 . ?
C15 H15A 0.9600 . ?
C15 H15B 0.9600 . ?
C15 H15C 0.9600 . ?
C16 C20 1.373(9) . ?
C16 C17 1.407(8) . ?
C16 H16A 0.9300 . ?
C17 C18 1.403(9) . ?
C17 H17A 0.9300 . ?
C18 C19 1.362(9) . ?
C18 H18A 0.9300 . ?
C19 C20 1.410(9) . ?
C19 H19A 0.9300 . ?
C20 H20A 0.9300 . ?
C21 C22 1.430(9) . ?
C21 H21A 0.9700 . ?
C21 H21B 0.9700 . ?
C22 C23 1.393(11) . ?
C22 H22A 0.9700 . ?
C22 H22B 0.9700 . ?
C23 C24 1.392(10) . ?
C23 H23A 0.9700 . ?
C23 H23B 0.9700 . ?
C24 H24A 0.9700 . ?
C24 H24B 0.9700 . ?

loop_
_geom_torsion_atom_site_label_1
_geom_torsion_atom_site_label_2
_geom_torsion_atom_site_label_3
_geom_torsion_atom_site_label_4
_geom_torsion
_geom_torsion_site_symmetry_1
_geom_torsion_site_symmetry_2
_geom_torsion_site_symmetry_3
_geom_torsion_site_symmetry_4
_geom_torsion_publ_flag
O1 Dy1 N1 C3 49.0(5) . . . . ?
N5 Dy1 N1 C3 -152.0(5) . . . . ?
N3 Dy1 N1 C3 132.0(5) . . . . ?
Cl1 Dy1 N1 C3 124.6(4) . . . . ?
C20 Dy1 N1 C3 -76.3(5) . . . . ?
C16 Dy1 N1 C3 -54.4(5) . . . . ?
C19 Dy1 N1 C3 -64.8(5) . . . . ?
C17 Dy1 N1 C3 -27.4(5) . . . . ?
C18 Dy1 N1 C3 -30.7(6) . . . . ?
O1 Dy1 N1 N2 -130.3(3) . . . . ?
N5 Dy1 N1 N2 28.6(3) . . . . ?
N3 Dy1 N1 N2 -47.3(3) . . . . ?
Cl1 Dy1 N1 N2 -54.7(5) . . . . ?
C20 Dy1 N1 N2 104.4(3) . . . . ?
C16 Dy1 N1 N2 126.3(3) . . . . ?
C19 Dy1 N1 N2 115.9(3) . . . . ?
C17 Dy1 N1 N2 153.2(3) . . . . ?
C18 Dy1 N1 N2 150.0(3) . . . . ?
C3 N1 N2 C1 -0.4(6) . . . . ?
Dy1 N1 N2 C1 179.1(3) . . . . ?
C3 N1 N2 B1 -175.6(4) . . . . ?
Dy1 N1 N2 B1 3.9(5) . . . . ?
O1 Dy1 N3 C8 -55.8(5) . . . . ?
N5 Dy1 N3 C8 129.7(5) . . . . ?
N1 Dy1 N3 C8 -141.2(5) . . . . ?
Cl1 Dy1 N3 C8 35.7(5) . . . . ?
C20 Dy1 N3 C8 145.8(5) . . . . ?
C16 Dy1 N3 C8 -153.4(5) . . . . ?
C19 Dy1 N3 C8 75.2(7) . . . . ?
C17 Dy1 N3 C8 -88.2(6) . . . . ?
C18 Dy1 N3 C8 -8.1(8) . . . . ?
O1 Dy1 N3 N4 137.6(3) . . . . ?
N5 Dy1 N3 N4 -36.8(3) . . . . ?
N1 Dy1 N3 N4 52.2(3) . . . . ?
Cl1 Dy1 N3 N4 -130.8(3) . . . . ?
C20 Dy1 N3 N4 -20.7(5) . . . . ?
C16 Dy1 N3 N4 40.1(5) . . . . ?
C19 Dy1 N3 N4 -91.4(5) . . . . ?
C17 Dy1 N3 N4 105.3(4) . . . . ?
C18 Dy1 N3 N4 -174.6(5) . . . . ?
C8 N3 N4 C6 -1.1(5) . . . . ?
Dy1 N3 N4 C6 169.3(3) . . . . ?
C8 N3 N4 B1 175.4(4) . . . . ?
Dy1 N3 N4 B1 -14.3(5) . . . . ?
O1 Dy1 N5 C13 -153.5(5) . . . . ?
N3 Dy1 N5 C13 -140.0(5) . . . . ?
N1 Dy1 N5 C13 145.6(5) . . . . ?
Cl1 Dy1 N5 C13 -58.2(5) . . . . ?
C20 Dy1 N5 C13 48.1(5) . . . . ?
C16 Dy1 N5 C13 70.3(5) . . . . ?
C19 Dy1 N5 C13 20.9(5) . . . . ?
C17 Dy1 N5 C13 59.0(6) . . . . ?
C18 Dy1 N5 C13 24.1(6) . . . . ?
O1 Dy1 N5 N6 44.6(6) . . . . ?
N3 Dy1 N5 N6 58.1(3) . . . . ?
N1 Dy1 N5 N6 -16.3(3) . . . . ?
Cl1 Dy1 N5 N6 139.9(3) . . . . ?
C20 Dy1 N5 N6 -113.8(4) . . . . ?
C16 Dy1 N5 N6 -91.6(3) . . . . ?
C19 Dy1 N5 N6 -141.0(4) . . . . ?
C17 Dy1 N5 N6 -102.8(3) . . . . ?
C18 Dy1 N5 N6 -137.8(3) . . . . ?
C13 N5 N6 C11 -1.5(6) . . . . ?
Dy1 N5 N6 C11 165.1(4) . . . . ?
C13 N5 N6 B1 165.6(4) . . . . ?
Dy1 N5 N6 B1 -27.9(5) . . . . ?
N5 Dy1 O1 C21 -27.6(6) . . . . ?
N3 Dy1 O1 C21 -40.8(4) . . . . ?
N1 Dy1 O1 C21 33.6(4) . . . . ?
Cl1 Dy1 O1 C21 -123.3(4) . . . . ?
C20 Dy1 O1 C21 126.2(5) . . . . ?
C16 Dy1 O1 C21 107.8(5) . . . . ?
C19 Dy1 O1 C21 158.4(4) . . . . ?
C17 Dy1 O1 C21 125.2(5) . . . . ?
C18 Dy1 O1 C21 154.4(5) . . . . ?
N5 Dy1 O1 C24 146.2(5) . . . . ?
N3 Dy1 O1 C24 133.0(5) . . . . ?
N1 Dy1 O1 C24 -152.6(5) . . . . ?
Cl1 Dy1 O1 C24 50.5(5) . . . . ?
C20 Dy1 O1 C24 -60.0(5) . . . . ?
C16 Dy1 O1 C24 -78.4(5) . . . . ?
C19 Dy1 O1 C24 -27.8(5) . . . . ?
C17 Dy1 O1 C24 -61.0(5) . . . . ?
C18 Dy1 O1 C24 -31.7(5) . . . . ?
C1 N2 B1 N4 -113.0(6) . . . . ?
N1 N2 B1 N4 61.3(6) . . . . ?
C1 N2 B1 N6 123.9(6) . . . . ?
N1 N2 B1 N6 -61.9(6) . . . . ?
C6 N4 B1 N2 120.8(5) . . . . ?
N3 N4 B1 N2 -54.9(6) . . . . ?
C6 N4 B1 N6 -113.9(5) . . . . ?
N3 N4 B1 N6 70.4(5) . . . . ?
C11 N6 B1 N2 -115.9(6) . . . . ?
N5 N6 B1 N2 79.6(6) . . . . ?
C11 N6 B1 N4 120.0(6) . . . . ?
N5 N6 B1 N4 -44.4(6) . . . . ?
N1 N2 C1 C2 0.0(6) . . . . ?
B1 N2 C1 C2 174.8(5) . . . . ?
N1 N2 C1 C4 179.8(6) . . . . ?
B1 N2 C1 C4 -5.4(9) . . . . ?
N2 C1 C2 C3 0.5(7) . . . . ?
C4 C1 C2 C3 -179.3(6) . . . . ?
N2 N1 C3 C2 0.7(6) . . . . ?
Dy1 N1 C3 C2 -178.6(4) . . . . ?
N2 N1 C3 C5 -176.6(5) . . . . ?
Dy1 N1 C3 C5 4.0(9) . . . . ?
C1 C2 C3 N1 -0.8(7) . . . . ?
C1 C2 C3 C5 176.4(6) . . . . ?
N3 N4 C6 C7 1.6(6) . . . . ?
B1 N4 C6 C7 -174.6(5) . . . . ?
N3 N4 C6 C9 176.4(5) . . . . ?
B1 N4 C6 C9 0.2(8) . . . . ?
N4 C6 C7 C8 -1.5(7) . . . . ?
C9 C6 C7 C8 -175.9(6) . . . . ?
N4 N3 C8 C7 0.1(6) . . . . ?
Dy1 N3 C8 C7 -167.4(4) . . . . ?
N4 N3 C8 C10 179.6(5) . . . . ?
Dy1 N3 C8 C10 12.1(8) . . . . ?
C6 C7 C8 N3 0.9(7) . . . . ?
C6 C7 C8 C10 -178.6(6) . . . . ?
N5 N6 C11 C12 0.8(7) . . . . ?
B1 N6 C11 C12 -165.1(5) . . . . ?
N5 N6 C11 C14 -179.8(7) . . . . ?
B1 N6 C11 C14 14.2(10) . . . . ?
N6 C11 C12 C13 0.1(7) . . . . ?
C14 C11 C12 C13 -179.3(7) . . . . ?
N6 N5 C13 C12 1.5(6) . . . . ?
Dy1 N5 C13 C12 -161.7(4) . . . . ?
N6 N5 C13 C15 -178.3(5) . . . . ?
Dy1 N5 C13 C15 18.6(9) . . . . ?
C11 C12 C13 N5 -1.0(7) . . . . ?
C11 C12 C13 C15 178.8(6) . . . . ?
O1 Dy1 C16 C20 148.7(4) . . . . ?
N5 Dy1 C16 C20 -48.0(4) . . . . ?
N3 Dy1 C16 C20 -119.3(4) . . . . ?
N1 Dy1 C16 C20 -131.3(4) . . . . ?
Cl1 Dy1 C16 C20 49.2(4) . . . . ?
C19 Dy1 C16 C20 37.5(4) . . . . ?
C17 Dy1 C16 C20 113.2(6) . . . . ?
C18 Dy1 C16 C20 76.1(4) . . . . ?
O1 Dy1 C16 C17 35.5(4) . . . . ?
N5 Dy1 C16 C17 -161.2(4) . . . . ?
N3 Dy1 C16 C17 127.5(4) . . . . ?
N1 Dy1 C16 C17 115.5(4) . . . . ?
Cl1 Dy1 C16 C17 -64.0(4) . . . . ?
C20 Dy1 C16 C17 -113.2(6) . . . . ?
C19 Dy1 C16 C17 -75.7(4) . . . . ?
C18 Dy1 C16 C17 -37.1(4) . . . . ?
C20 C16 C17 C18 -0.5(6) . . . . ?
Dy1 C16 C17 C18 68.3(4) . . . . ?
C20 C16 C17 Dy1 -68.8(4) . . . . ?
O1 Dy1 C17 C18 102.6(4) . . . . ?
N5 Dy1 C17 C18 -90.4(4) . . . . ?
N3 Dy1 C17 C18 135.6(4) . . . . ?
N1 Dy1 C17 C18 -174.3(4) . . . . ?
Cl1 Dy1 C17 C18 17.4(4) . . . . ?
C20 Dy1 C17 C18 -76.3(4) . . . . ?
C16 Dy1 C17 C18 -113.2(6) . . . . ?
C19 Dy1 C17 C18 -35.7(4) . . . . ?
O1 Dy1 C17 C16 -144.2(4) . . . . ?
N5 Dy1 C17 C16 22.8(5) . . . . ?
N3 Dy1 C17 C16 -111.2(5) . . . . ?
N1 Dy1 C17 C16 -61.1(4) . . . . ?
Cl1 Dy1 C17 C16 130.6(4) . . . . ?
C20 Dy1 C17 C16 36.9(4) . . . . ?
C19 Dy1 C17 C16 77.5(4) . . . . ?
C18 Dy1 C17 C16 113.2(6) . . . . ?
C16 C17 C18 C19 -0.2(6) . . . . ?
Dy1 C17 C18 C19 67.1(4) . . . . ?
C16 C17 C18 Dy1 -67.3(4) . . . . ?
O1 Dy1 C18 C19 172.5(4) . . . . ?
N5 Dy1 C18 C19 -6.5(5) . . . . ?
N3 Dy1 C18 C19 125.2(5) . . . . ?
N1 Dy1 C18 C19 -108.6(4) . . . . ?
Cl1 Dy1 C18 C19 81.3(4) . . . . ?
C20 Dy1 C18 C19 -38.1(4) . . . . ?
C16 Dy1 C18 C19 -77.6(4) . . . . ?
C17 Dy1 C18 C19 -115.1(6) . . . . ?
O1 Dy1 C18 C17 -72.4(4) . . . . ?
N5 Dy1 C18 C17 108.5(4) . . . . ?
N3 Dy1 C18 C17 -119.8(5) . . . . ?
N1 Dy1 C18 C17 6.5(4) . . . . ?
Cl1 Dy1 C18 C17 -163.6(4) . . . . ?
C20 Dy1 C18 C17 77.0(4) . . . . ?
C16 Dy1 C18 C17 37.5(4) . . . . ?
C19 Dy1 C18 C17 115.1(6) . . . . ?
C17 C18 C19 C20 0.8(6) . . . . ?
Dy1 C18 C19 C20 68.4(4) . . . . ?
C17 C18 C19 Dy1 -67.6(4) . . . . ?
O1 Dy1 C19 C18 -8.1(5) . . . . ?
N5 Dy1 C19 C18 174.3(4) . . . . ?
N3 Dy1 C19 C18 -133.8(4) . . . . ?
N1 Dy1 C19 C18 90.0(4) . . . . ?
Cl1 Dy1 C19 C18 -93.9(4) . . . . ?
C20 Dy1 C19 C18 113.1(6) . . . . ?
C16 Dy1 C19 C18 76.7(4) . . . . ?
C17 Dy1 C19 C18 36.6(4) . . . . ?
O1 Dy1 C19 C20 -121.3(4) . . . . ?
N5 Dy1 C19 C20 61.2(4) . . . . ?
N3 Dy1 C19 C20 113.1(5) . . . . ?
N1 Dy1 C19 C20 -23.1(5) . . . . ?
Cl1 Dy1 C19 C20 153.0(4) . . . . ?
C16 Dy1 C19 C20 -36.4(4) . . . . ?
C17 Dy1 C19 C20 -76.5(4) . . . . ?
C18 Dy1 C19 C20 -113.1(6) . . . . ?
C17 C16 C20 C19 1.0(6) . . . . ?
Dy1 C16 C20 C19 -68.7(4) . . . . ?
C17 C16 C20 Dy1 69.7(4) . . . . ?
C18 C19 C20 C16 -1.1(6) . . . . ?
Dy1 C19 C20 C16 68.9(4) . . . . ?
C18 C19 C20 Dy1 -70.0(4) . . . . ?
O1 Dy1 C20 C16 -38.9(5) . . . . ?
N5 Dy1 C20 C16 130.5(4) . . . . ?
N3 Dy1 C20 C16 114.4(4) . . . . ?
N1 Dy1 C20 C16 47.1(4) . . . . ?
Cl1 Dy1 C20 C16 -141.5(4) . . . . ?
C19 Dy1 C20 C16 -113.9(6) . . . . ?
C17 Dy1 C20 C16 -37.6(4) . . . . ?
C18 Dy1 C20 C16 -77.5(4) . . . . ?
O1 Dy1 C20 C19 75.0(4) . . . . ?
N5 Dy1 C20 C19 -115.6(4) . . . . ?
N3 Dy1 C20 C19 -131.7(4) . . . . ?
N1 Dy1 C20 C19 161.0(4) . . . . ?
Cl1 Dy1 C20 C19 -27.6(4) . . . . ?
C16 Dy1 C20 C19 113.9(6) . . . . ?
C17 Dy1 C20 C19 76.3(4) . . . . ?
C18 Dy1 C20 C19 36.4(4) . . . . ?
C24 O1 C21 C22 -7.6(8) . . . . ?
Dy1 O1 C21 C22 167.1(6) . . . . ?
O1 C21 C22 C23 3.5(13) . . . . ?
C21 C22 C23 C24 2.1(16) . . . . ?
C22 C23 C24 O1 -6.9(14) . . . . ?
C21 O1 C24 C23 8.8(9) . . . . ?
Dy1 O1 C24 C23 -166.2(7) . . . . ?
